data_4086590
loop_
_publ_author_name
'Zhang, Fei-Bao'
'Adachi, Yohei'
'Ooyama, Yousuke'
'Ohshita, Joji'

_publ_section_title
;
 Synthesis and Properties of Benzofuran-Fused Silole and Germole
 Derivatives: Reversible Dimerization and Crystal Structures of Monomers
 and Dimers
;
_journal_issue 14
_journal_name_full Organometallics
_journal_page_first 2327
_journal_paper_doi 10.1021/acs.organomet.6b00222
_journal_volume 35
_journal_year 2016
_chemical_formula_sum 'C28 H18 Ge O2'
_chemical_formula_weight 459.01
_chemical_name_systematic
; 
 ? 
;
_space_group_IT_number 15
_symmetry_cell_setting monoclinic
_symmetry_space_group_name_Hall '-C 2yc'
_symmetry_space_group_name_H-M 'C 1 2/c 1'
_atom_sites_solution_hydrogens geom
_atom_sites_solution_primary direct
_atom_sites_solution_secondary difmap
_audit_creation_method SHELXL-97
_cell_angle_alpha 90.00
_cell_angle_beta 110.545(4)
_cell_angle_gamma 90.00
_cell_formula_units_Z 4
_cell_length_a 17.1582(16)
_cell_length_b 17.7723(14)
_cell_length_c 7.4500(9)
_cell_measurement_reflns_used 4193
_cell_measurement_temperature 123(2)
_cell_measurement_theta_max 24.50
_cell_measurement_theta_min 2.64
_cell_volume 2127.3(4)
_computing_cell_refinement 'RAPID AUTO'
_computing_data_collection 'RAPID AUTO (Rigaku, ????)'
_computing_data_reduction 'RAPID AUTO'
_computing_molecular_graphics 'Bruker SHELXTL'
_computing_publication_material 'Bruker SHELXTL'
_computing_structure_refinement 'SHELXL-97 (Sheldrick, 2008)'
_computing_structure_solution 'SHELXS-97 (Sheldrick, 2008)'
_diffrn_ambient_temperature 123(2)
_diffrn_measured_fraction_theta_full 0.993
_diffrn_measured_fraction_theta_max 0.993
_diffrn_measurement_device_type 'Rigaku R-AXIS RAPID'
_diffrn_measurement_method '\w scans'
_diffrn_radiation_monochromator graphite
_diffrn_radiation_source 'fine-focus sealed tube'
_diffrn_radiation_type MoK\a
_diffrn_radiation_wavelength 0.71075
_diffrn_reflns_av_R_equivalents 0.0248
_diffrn_reflns_av_sigmaI/netI 0.0213
_diffrn_reflns_limit_h_max 20
_diffrn_reflns_limit_h_min -19
_diffrn_reflns_limit_k_max 21
_diffrn_reflns_limit_k_min -20
_diffrn_reflns_limit_l_max 8
_diffrn_reflns_limit_l_min -8
_diffrn_reflns_number 8422
_diffrn_reflns_theta_full 25.19
_diffrn_reflns_theta_max 25.19
_diffrn_reflns_theta_min 3.42
_exptl_absorpt_coefficient_mu 1.463
_exptl_absorpt_correction_T_max 0.8675
_exptl_absorpt_correction_T_min 0.6849
_exptl_absorpt_correction_type multi-scan
_exptl_crystal_colour colorless
_exptl_crystal_density_diffrn 1.433
_exptl_crystal_density_method 'not measured'
_exptl_crystal_description block
_exptl_crystal_F_000 936
_exptl_crystal_size_max 0.28
_exptl_crystal_size_mid 0.10
_exptl_crystal_size_min 0.10
_refine_diff_density_max 0.438
_refine_diff_density_min -0.576
_refine_diff_density_rms 0.063
_refine_ls_extinction_method none
_refine_ls_goodness_of_fit_ref 1.199
_refine_ls_hydrogen_treatment mixed
_refine_ls_matrix_type full
_refine_ls_number_parameters 141
_refine_ls_number_reflns 1910
_refine_ls_number_restraints 0
_refine_ls_restrained_S_all 1.199
_refine_ls_R_factor_all 0.0385
_refine_ls_R_factor_gt 0.0255
_refine_ls_shift/su_max 0.001
_refine_ls_shift/su_mean 0.000
_refine_ls_structure_factor_coef Fsqd
_refine_ls_weighting_details 'calc w=1/[\s^2^(Fo^2^)+(0.0281P)^2^+2.0846P] where P=(Fo^2^+2Fc^2^)/3'
_refine_ls_weighting_scheme calc
_refine_ls_wR_factor_gt 0.0589
_refine_ls_wR_factor_ref 0.0772
_reflns_number_gt 1599
_reflns_number_total 1910
_reflns_threshold_expression >2sigma(I)
_cod_data_source_file om6b00222_si_002.cif
_cod_data_source_block zfb20151102
_cod_depositor_comments
;
The following automatic conversions were performed:

'_exptl_absorpt_correction_type' value 'Multi-scan' changed to
'multi-scan' according to
/usr/data/users/saulius/crontab/automatic-downloads/rss-feeds/ACS/lib/dictionaries/cif_core.dic
dictionary named 'cif_core.dic' version 2.4.2 from 2011-04-26.

Automatic conversion script
Id: cif_fix_values 4268 2015-11-12 08:31:59Z antanas 

 Adding full bibliography for 4086587--4086590.cif.
;
_cod_original_sg_symbol_H-M C2/c
_cod_database_code 4086590

loop_
_symmetry_equiv_pos_as_xyz
'x, y, z'
'-x, y, -z+1/2'
'x+1/2, y+1/2, z'
'-x+1/2, y+1/2, -z+1/2'
'-x, -y, -z'
'x, -y, z-1/2'
'-x+1/2, -y+1/2, -z'
'x+1/2, -y+1/2, z-1/2'

loop_
_atom_site_label
_atom_site_type_symbol
_atom_site_fract_x
_atom_site_fract_y
_atom_site_fract_z
_atom_site_U_iso_or_equiv
_atom_site_adp_type
_atom_site_occupancy
_atom_site_symmetry_multiplicity
_atom_site_calc_flag
_atom_site_refinement_flags
Ge1 Ge 1.0000 0.206586(19) 0.7500 0.04291(15) Uani 1 2 d S
O1 O 1.04389(12) 0.41304(9) 0.6032(3) 0.0545(5) Uani 1 1 d .
C8 C 1.02336(15) 0.35122(13) 0.6871(4) 0.0450(6) Uani 1 1 d .
C14 C 1.08667(16) 0.30424(14) 0.4991(4) 0.0466(6) Uani 1 1 d .
C6 C 0.94187(19) 0.09491(15) 0.4524(4) 0.0586(7) Uani 1 1 d .
H6 H 0.9992 0.0900 0.4703 0.070 Uiso 1 1 calc R
C1 C 0.91760(15) 0.14463(13) 0.5648(4) 0.0435(6) Uani 1 1 d .
C7 C 1.04694(15) 0.28476(13) 0.6331(4) 0.0438(6) Uani 1 1 d .
C2 C 0.83369(17) 0.15023(17) 0.5365(4) 0.0599(7) Uani 1 1 d .
H2 H 0.8156 0.1838 0.6131 0.072 Uiso 1 1 calc R
C10 C 1.1129(2) 0.42448(18) 0.3683(4) 0.0686(9) Uani 1 1 d .
H10 H 1.1080 0.4777 0.3604 0.082 Uiso 1 1 calc R
C9 C 1.08281(17) 0.38316(15) 0.4850(4) 0.0508(6) Uani 1 1 d .
C13 C 1.12541(19) 0.26625(18) 0.3906(4) 0.0617(8) Uani 1 1 d .
H13 H 1.1299 0.2130 0.3962 0.074 Uiso 1 1 calc R
C11 C 1.1504(2) 0.3846(2) 0.2635(5) 0.0800(10) Uani 1 1 d .
H11 H 1.1724 0.4108 0.1808 0.096 Uiso 1 1 calc R
C3 C 0.7760(2) 0.1074(2) 0.3976(5) 0.0773(10) Uani 1 1 d .
H3 H 0.7185 0.1118 0.3790 0.093 Uiso 1 1 calc R
C4 C 0.8011(2) 0.0589(2) 0.2874(5) 0.0825(11) Uani 1 1 d .
H4 H 0.7611 0.0299 0.1918 0.099 Uiso 1 1 calc R
C5 C 0.8839(2) 0.05196(18) 0.3137(5) 0.0761(10) Uani 1 1 d .
H5 H 0.9014 0.0179 0.2372 0.091 Uiso 1 1 calc R
C12 C 1.1570(2) 0.3068(2) 0.2753(5) 0.0754(10) Uani 1 1 d .
H12 H 1.1841 0.2811 0.2018 0.091 Uiso 1 1 calc R

loop_
_atom_site_aniso_label
_atom_site_aniso_U_11
_atom_site_aniso_U_22
_atom_site_aniso_U_33
_atom_site_aniso_U_23
_atom_site_aniso_U_13
_atom_site_aniso_U_12
Ge1 0.0423(2) 0.0327(2) 0.0516(3) 0.000 0.01377(17) 0.000
O1 0.0687(12) 0.0379(9) 0.0544(12) 0.0054(8) 0.0185(10) -0.0041(8)
C8 0.0500(15) 0.0371(12) 0.0426(15) 0.0022(10) 0.0098(12) -0.0041(11)
C14 0.0434(14) 0.0491(14) 0.0427(15) -0.0012(11) 0.0093(12) -0.0092(11)
C6 0.0592(17) 0.0519(16) 0.0624(19) -0.0056(14) 0.0185(15) -0.0008(13)
C1 0.0462(14) 0.0367(12) 0.0446(15) 0.0059(11) 0.0123(12) -0.0015(10)
C7 0.0425(13) 0.0377(13) 0.0468(15) 0.0002(10) 0.0103(12) -0.0027(10)
C2 0.0491(16) 0.0658(18) 0.0622(19) -0.0002(14) 0.0165(15) -0.0031(13)
C10 0.081(2) 0.0614(18) 0.058(2) 0.0100(15) 0.0181(17) -0.0175(16)
C9 0.0528(16) 0.0514(15) 0.0441(16) 0.0026(12) 0.0117(13) -0.0090(12)
C13 0.0624(18) 0.0616(17) 0.065(2) -0.0103(15) 0.0272(16) -0.0133(14)
C11 0.088(2) 0.093(3) 0.063(2) 0.0015(19) 0.0327(19) -0.030(2)
C3 0.0499(18) 0.097(3) 0.076(2) 0.002(2) 0.0103(17) -0.0173(17)
C4 0.083(3) 0.078(2) 0.067(2) -0.0080(18) 0.000(2) -0.0283(19)
C5 0.099(3) 0.0603(19) 0.064(2) -0.0177(16) 0.023(2) -0.0077(18)
C12 0.079(2) 0.092(3) 0.067(2) -0.0162(18) 0.0404(19) -0.0241(19)

loop_
_atom_type_symbol
_atom_type_description
_atom_type_scat_dispersion_real
_atom_type_scat_dispersion_imag
_atom_type_scat_source
C C 0.0033 0.0016 'International Tables Vol C Tables 4.2.6.8 and 6.1.1.4'
H H 0.0000 0.0000 'International Tables Vol C Tables 4.2.6.8 and 6.1.1.4'
Ge Ge 0.1547 1.8001 'International Tables Vol C Tables 4.2.6.8 and 6.1.1.4'
O O 0.0106 0.0060 'International Tables Vol C Tables 4.2.6.8 and 6.1.1.4'

loop_
_geom_angle_atom_site_label_1
_geom_angle_atom_site_label_2
_geom_angle_atom_site_label_3
_geom_angle
_geom_angle_site_symmetry_1
_geom_angle_site_symmetry_3
C1 Ge1 C1 110.65(14) 2_756 .
C1 Ge1 C7 114.17(10) 2_756 .
C1 Ge1 C7 113.48(10) . .
C1 Ge1 C7 113.48(10) 2_756 2_756
C1 Ge1 C7 114.17(10) . 2_756
C7 Ge1 C7 89.53(15) . 2_756
C8 O1 C9 103.96(19) . .
C7 C8 O1 114.4(2) . .
C7 C8 C8 119.24(15) . 2_756
O1 C8 C8 126.28(13) . 2_756
C13 C14 C9 117.4(3) . .
C13 C14 C7 136.8(2) . .
C9 C14 C7 105.7(2) . .
C1 C6 C5 121.0(3) . .
C1 C6 H6 119.5 . .
C5 C6 H6 119.5 . .
C6 C1 C2 118.3(3) . .
C6 C1 Ge1 119.8(2) . .
C2 C1 Ge1 121.9(2) . .
C8 C7 C14 105.1(2) . .
C8 C7 Ge1 105.95(18) . .
C14 C7 Ge1 148.33(19) . .
C3 C2 C1 120.5(3) . .
C3 C2 H2 119.7 . .
C1 C2 H2 119.7 . .
C9 C10 C11 116.2(3) . .
C9 C10 H10 121.9 . .
C11 C10 H10 121.9 . .
C10 C9 O1 124.8(3) . .
C10 C9 C14 124.3(3) . .
O1 C9 C14 110.8(2) . .
C12 C13 C14 119.0(3) . .
C12 C13 H13 120.5 . .
C14 C13 H13 120.5 . .
C10 C11 C12 121.5(3) . .
C10 C11 H11 119.2 . .
C12 C11 H11 119.2 . .
C4 C3 C2 120.3(3) . .
C4 C3 H3 119.8 . .
C2 C3 H3 119.8 . .
C3 C4 C5 120.2(3) . .
C3 C4 H4 119.9 . .
C5 C4 H4 119.9 . .
C4 C5 C6 119.6(3) . .
C4 C5 H5 120.2 . .
C6 C5 H5 120.2 . .
C13 C12 C11 121.5(3) . .
C13 C12 H12 119.2 . .
C11 C12 H12 119.2 . .

loop_
_geom_bond_atom_site_label_1
_geom_bond_atom_site_label_2
_geom_bond_distance
_geom_bond_site_symmetry_2
Ge1 C1 1.935(2) 2_756
Ge1 C1 1.935(2) .
Ge1 C7 1.957(2) .
Ge1 C7 1.957(2) 2_756
O1 C8 1.370(3) .
O1 C9 1.384(3) .
C8 C7 1.354(3) .
C8 C8 1.431(5) 2_756
C14 C13 1.389(4) .
C14 C9 1.406(4) .
C14 C7 1.435(4) .
C6 C1 1.379(4) .
C6 C5 1.385(4) .
C6 H6 0.9500 .
C1 C2 1.384(4) .
C2 C3 1.383(4) .
C2 H2 0.9500 .
C10 C9 1.370(4) .
C10 C11 1.372(5) .
C10 H10 0.9500 .
C13 C12 1.371(4) .
C13 H13 0.9500 .
C11 C12 1.387(5) .
C11 H11 0.9500 .
C3 C4 1.359(5) .
C3 H3 0.9500 .
C4 C5 1.370(5) .
C4 H4 0.9500 .
C5 H5 0.9500 .
C12 H12 0.9500 .

loop_
_geom_torsion_atom_site_label_1
_geom_torsion_atom_site_label_2
_geom_torsion_atom_site_label_3
_geom_torsion_atom_site_label_4
_geom_torsion
_geom_torsion_site_symmetry_1
_geom_torsion_site_symmetry_4
C9 O1 C8 C7 0.7(3) . .
C9 O1 C8 C8 -175.5(3) . 2_756
C5 C6 C1 C2 0.4(4) . .
C5 C6 C1 Ge1 -177.5(2) . .
C1 Ge1 C1 C6 -59.87(19) 2_756 .
C7 Ge1 C1 C6 70.0(2) . .
C7 Ge1 C1 C6 170.6(2) 2_756 .
C1 Ge1 C1 C2 122.2(2) 2_756 .
C7 Ge1 C1 C2 -107.9(2) . .
C7 Ge1 C1 C2 -7.2(3) 2_756 .
O1 C8 C7 C14 -0.4(3) . .
C8 C8 C7 C14 176.1(3) 2_756 .
O1 C8 C7 Ge1 -173.98(17) . .
C8 C8 C7 Ge1 2.5(4) 2_756 .
C13 C14 C7 C8 179.3(3) . .
C9 C14 C7 C8 -0.1(3) . .
C13 C14 C7 Ge1 -12.5(6) . .
C9 C14 C7 Ge1 168.1(3) . .
C1 Ge1 C7 C8 -116.52(18) 2_756 .
C1 Ge1 C7 C8 115.43(18) . .
C7 Ge1 C7 C8 -0.85(12) 2_756 .
C1 Ge1 C7 C14 75.3(4) 2_756 .
C1 Ge1 C7 C14 -52.8(4) . .
C7 Ge1 C7 C14 -169.0(4) 2_756 .
C6 C1 C2 C3 -0.6(4) . .
Ge1 C1 C2 C3 177.3(2) . .
C11 C10 C9 O1 179.2(3) . .
C11 C10 C9 C14 -1.5(4) . .
C8 O1 C9 C10 178.7(3) . .
C8 O1 C9 C14 -0.7(3) . .
C13 C14 C9 C10 1.6(4) . .
C7 C14 C9 C10 -178.9(3) . .
C13 C14 C9 O1 -179.0(2) . .
C7 C14 C9 O1 0.5(3) . .
C9 C14 C13 C12 -0.5(4) . .
C7 C14 C13 C12 -179.8(3) . .
C9 C10 C11 C12 0.2(5) . .
C1 C2 C3 C4 0.2(5) . .
C2 C3 C4 C5 0.3(6) . .
C3 C4 C5 C6 -0.4(5) . .
C1 C6 C5 C4 0.1(5) . .
C14 C13 C12 C11 -0.6(5) . .
C10 C11 C12 C13 0.8(6) . .
